data_7210324
loop_
_publ_author_name
'B\'eziau, Antoine'
'Baudron, St\'ephane A.'
'Rogez, Guillaume'
'Hosseini, Mir Wais'

_publ_section_title
;
 Ni(ii) dipyrrin complexes bearing peripheral pyridyl or imidazolyl groups
 self-assemble into 2- and 3-D coordination polymers
;
_journal_issue 30
_journal_name_full CrystEngComm
_journal_page_first 5980
_journal_paper_doi 10.1039/c3ce40762d
_journal_volume 15
_journal_year 2013
_chemical_formula_moiety 'C40 H28 N6 Ni, 2(C H Cl3), C4 H10 O'
_chemical_formula_sum 'C46 H40 Cl6 N6 Ni O'
_chemical_formula_weight 964.25
_chemical_name_systematic
;
 ?
;
_space_group_IT_number 154
_symmetry_cell_setting trigonal
_symmetry_space_group_name_Hall 'P 32 2"'
_symmetry_space_group_name_H-M 'P 32 2 1'
_atom_sites_solution_hydrogens geom
_atom_sites_solution_primary direct
_atom_sites_solution_secondary difmap
_audit_creation_method SHELXL-97
_cell_angle_alpha 90.00
_cell_angle_beta 90.00
_cell_angle_gamma 120.00
_cell_formula_units_Z 3
_cell_length_a 13.8377(3)
_cell_length_b 13.8377(3)
_cell_length_c 20.3849(4)
_cell_measurement_reflns_used 9939
_cell_measurement_temperature 173(2)
_cell_measurement_theta_max 23.72
_cell_measurement_theta_min 2.62
_cell_volume 3380.39(12)
_computing_cell_refinement 'Bruker SAINT'
_computing_data_collection 'Bruker APEX2'
_computing_data_reduction 'Bruker SAINT'
_computing_molecular_graphics 'Bruker SHELXTL'
_computing_publication_material 'Bruker SHELXTL'
_computing_structure_refinement 'SHELXL-97 (Sheldrick, 2008)'
_computing_structure_solution 'SHELXS-97 (Sheldrick, 2008)'
_diffrn_ambient_temperature 173(2)
_diffrn_measured_fraction_theta_full 0.999
_diffrn_measured_fraction_theta_max 0.999
_diffrn_measurement_device_type 'Bruker APEX-II CCD'
_diffrn_measurement_method '\f and \w scans'
_diffrn_radiation_monochromator graphite
_diffrn_radiation_source 'fine-focus sealed tube'
_diffrn_radiation_type MoK\a
_diffrn_radiation_wavelength 0.71073
_diffrn_reflns_av_R_equivalents 0.0595
_diffrn_reflns_av_sigmaI/netI 0.0387
_diffrn_reflns_limit_h_max 19
_diffrn_reflns_limit_h_min -15
_diffrn_reflns_limit_k_max 19
_diffrn_reflns_limit_k_min -19
_diffrn_reflns_limit_l_max 28
_diffrn_reflns_limit_l_min -28
_diffrn_reflns_number 68908
_diffrn_reflns_theta_full 30.23
_diffrn_reflns_theta_max 30.23
_diffrn_reflns_theta_min 1.70
_exptl_absorpt_coefficient_mu 0.829
_exptl_absorpt_correction_T_max 0.9217
_exptl_absorpt_correction_T_min 0.8857
_exptl_absorpt_correction_type multi-scan
_exptl_absorpt_process_details sadabs
_exptl_crystal_colour orange
_exptl_crystal_density_diffrn 1.421
_exptl_crystal_density_meas ?
_exptl_crystal_density_method 'not measured'
_exptl_crystal_description prism
_exptl_crystal_F_000 1488
_exptl_crystal_size_max 0.15
_exptl_crystal_size_mid 0.10
_exptl_crystal_size_min 0.10
_refine_diff_density_max 0.886
_refine_diff_density_min -0.807
_refine_diff_density_rms 0.104
_refine_ls_abs_structure_details 'Flack H D (1983), Acta Cryst. A39, 876-881'
_refine_ls_abs_structure_Flack 0.04(2)
_refine_ls_extinction_method none
_refine_ls_goodness_of_fit_ref 1.160
_refine_ls_hydrogen_treatment constr
_refine_ls_matrix_type full
_refine_ls_number_parameters 283
_refine_ls_number_reflns 6705
_refine_ls_number_restraints 0
_refine_ls_restrained_S_all 1.160
_refine_ls_R_factor_all 0.0727
_refine_ls_R_factor_gt 0.0636
_refine_ls_shift/su_max 0.000
_refine_ls_shift/su_mean 0.000
_refine_ls_structure_factor_coef Fsqd
_refine_ls_weighting_details 'calc w=1/[\s^2^(Fo^2^)+(0.0634P)^2^+7.1358P] where P=(Fo^2^+2Fc^2^)/3'
_refine_ls_weighting_scheme calc
_refine_ls_wR_factor_gt 0.1679
_refine_ls_wR_factor_ref 0.1748
_reflns_number_gt 5984
_reflns_number_total 6705
_reflns_threshold_expression >2sigma(I)
_cod_data_source_file c3ce40762d.txt
_cod_data_source_block compound8
_cod_depositor_comments
;
The following automatic conversions were performed:

'_symmetry_cell_setting' value 'Trigonal' changed to 'trigonal'
according to /home/saulius/struct/CIF-dictionaries/cif_core.dic
dictionary named 'cif_core.dic' version 2.4.2 from 2011-04-26.

Automatic conversion script
Id: cif_fix_values 1891 2012-01-12 08:04:46Z andrius 

The following automatic conversions were performed:

'_exptl_crystal_density_meas' value 'not measured' was changed to '?'
- the value is perceived as not measured.

Automatic conversion script
Id: cif_fix_values 3008 2015-01-20 13:52:24Z robertas 
;
_cod_original_sg_symbol_H-M 'P3(2)21 '
_cod_database_code 7210324

loop_
_symmetry_equiv_pos_as_xyz
'x, y, z'
'-y, x-y, z+2/3'
'-x+y, -x, z+1/3'
'x-y, -y, -z+1/3'
'-x, -x+y, -z+2/3'
'y, x, -z'

loop_
_atom_site_label
_atom_site_type_symbol
_atom_site_fract_x
_atom_site_fract_y
_atom_site_fract_z
_atom_site_U_iso_or_equiv
_atom_site_adp_type
_atom_site_occupancy
_atom_site_symmetry_multiplicity
_atom_site_calc_flag
_atom_site_refinement_flags
_atom_site_disorder_assembly
_atom_site_disorder_group
C1 C 0.5945(3) 0.9072(3) 0.03049(19) 0.0249(8) Uani 1 1 d . . .
H1 H 0.6639 0.9689 0.0215 0.030 Uiso 1 1 calc R . .
C2 C 0.5382(4) 0.8160(4) -0.0123(2) 0.0328(9) Uani 1 1 d . . .
H2 H 0.5629 0.8066 -0.0529 0.039 Uiso 1 1 calc R . .
C3 C 0.4388(4) 0.7433(4) 0.0183(2) 0.0325(10) Uani 1 1 d . . .
H3 H 0.3830 0.6752 0.0021 0.039 Uiso 1 1 calc R . .
C4 C 0.4388(3) 0.7933(3) 0.07974(17) 0.0212(7) Uani 1 1 d . . .
C5 C 0.3532(3) 0.7484(3) 0.12635(17) 0.0203(7) Uani 1 1 d . . .
C6 C 0.3485(3) 0.7975(3) 0.18575(17) 0.0213(7) Uani 1 1 d . . .
C7 C 0.2590(3) 0.7528(4) 0.2310(2) 0.0301(9) Uani 1 1 d . . .
H7 H 0.1940 0.6837 0.2284 0.036 Uiso 1 1 calc R . .
C8 C 0.2868(4) 0.8313(4) 0.2793(2) 0.0358(10) Uani 1 1 d . . .
H8 H 0.2443 0.8262 0.3158 0.043 Uiso 1 1 calc R . .
C9 C 0.3936(4) 0.9218(3) 0.2625(2) 0.0280(9) Uani 1 1 d . . .
H9 H 0.4322 0.9869 0.2870 0.034 Uiso 1 1 calc R . .
C10 C 0.2548(3) 0.6350(3) 0.1144(2) 0.0258(8) Uani 1 1 d . . .
C11 C 0.2593(3) 0.5395(3) 0.1289(2) 0.0281(8) Uani 1 1 d . . .
H11 H 0.3270 0.5453 0.1405 0.034 Uiso 1 1 calc R . .
C12 C 0.1638(4) 0.4356(4) 0.1262(2) 0.0295(8) Uani 1 1 d . . .
H12 H 0.1684 0.3723 0.1359 0.035 Uiso 1 1 calc R . .
C13 C 0.0617(3) 0.4242(3) 0.10930(19) 0.0255(8) Uani 1 1 d . . .
C14 C 0.0582(4) 0.5197(4) 0.09131(19) 0.0285(7) Uani 1 1 d . . .
H14 H -0.0087 0.5134 0.0774 0.034 Uiso 1 1 calc R . .
C15 C 0.1536(3) 0.6237(3) 0.0940(2) 0.0297(9) Uani 1 1 d . . .
H15 H 0.1500 0.6868 0.0821 0.036 Uiso 1 1 calc R . .
C16 C -0.0426(3) 0.3152(3) 0.11235(19) 0.0227(7) Uani 1 1 d . . .
C17 C -0.0562(3) 0.2373(3) 0.1601(2) 0.0249(8) Uani 1 1 d . . .
H17 H 0.0030 0.2505 0.1875 0.030 Uiso 1 1 calc R . .
C18 C -0.1583(3) 0.1400(3) 0.16668(19) 0.0242(7) Uani 1 1 d . . .
H18 H -0.1660 0.0896 0.1993 0.029 Uiso 1 1 calc R . .
C19 C -0.2320(3) 0.1883(3) 0.08138(19) 0.0254(8) Uani 1 1 d . . .
H19 H -0.2914 0.1717 0.0533 0.030 Uiso 1 1 calc R . .
C20 C -0.1327(3) 0.2884(3) 0.07223(19) 0.0259(8) Uani 1 1 d . . .
H20 H -0.1272 0.3372 0.0391 0.031 Uiso 1 1 calc R . .
N1 N 0.5368(3) 0.8952(2) 0.08569(14) 0.0188(5) Uani 1 1 d . . .
N2 N 0.4311(3) 0.9015(2) 0.20706(15) 0.0181(6) Uani 1 1 d . . .
N3 N -0.2466(3) 0.1150(2) 0.12824(16) 0.0227(6) Uani 1 1 d . . .
Ni1 Ni 0.58502(4) 1.0000 0.1667 0.01526(13) Uani 1 2 d S . .
C21 C 0.4512(12) 0.5029(11) 0.0060(5) 0.052(3) Uani 0.50 1 d P A -1
H21 H 0.4103 0.5437 0.0068 0.063 Uiso 0.50 1 calc PR A -1
Cl1 Cl 0.5356(2) 0.5369(2) 0.07104(10) 0.0895(7) Uani 1 1 d . . .
Cl2 Cl 0.3572(2) 0.3572(2) 0.0000 0.0867(10) Uani 1 2 d S . .
C22 C 0.9918(16) 0.9781(18) 0.0194(7) 0.085(6) Uani 0.50 1 d P B -1
H22 H 1.0099 0.9627 0.0632 0.102 Uiso 0.50 1 calc PR B -1
Cl3 Cl 0.9769(4) 1.0872(4) 0.0293(2) 0.185(2) Uani 1 1 d . . .
Cl4 Cl 0.8557(5) 0.8557(5) 0.0000 0.152(2) Uani 1 2 d S . .
C23 C 0.2294(10) 0.0942(13) 0.1717(6) 0.129(5) Uani 1 1 d . . .
H23A H 0.2760 0.0997 0.1347 0.155 Uiso 1 1 calc R . .
H23B H 0.2668 0.0916 0.2113 0.155 Uiso 1 1 calc R . .
C24 C 0.2176(11) 0.1928(13) 0.1734(10) 0.191(10) Uani 1 1 d . . .
H24A H 0.2100 0.2132 0.1294 0.287 Uiso 1 1 calc R . .
H24B H 0.2825 0.2533 0.1934 0.287 Uiso 1 1 calc R . .
H24C H 0.1525 0.1772 0.1983 0.287 Uiso 1 1 calc R . .
O1 O 0.1318(8) 0.0000 0.1667 0.206(10) Uani 1 2 d S . .

loop_
_atom_site_aniso_label
_atom_site_aniso_U_11
_atom_site_aniso_U_22
_atom_site_aniso_U_33
_atom_site_aniso_U_23
_atom_site_aniso_U_13
_atom_site_aniso_U_12
C1 0.0227(17) 0.0171(17) 0.0274(17) -0.0006(13) 0.0050(14) 0.0043(14)
C2 0.041(2) 0.025(2) 0.0233(18) -0.0045(15) 0.0050(17) 0.0093(18)
C3 0.033(2) 0.0230(19) 0.0264(18) -0.0057(15) 0.0014(16) 0.0023(17)
C4 0.0198(16) 0.0123(16) 0.0232(16) -0.0014(12) -0.0003(13) 0.0018(14)
C5 0.0152(15) 0.0159(16) 0.0232(15) -0.0015(12) -0.0043(12) 0.0028(13)
C6 0.0177(16) 0.0193(17) 0.0211(15) 0.0007(13) -0.0013(13) 0.0050(14)
C7 0.0192(18) 0.030(2) 0.0265(18) 0.0016(16) 0.0027(14) 0.0014(16)
C8 0.032(2) 0.041(3) 0.0222(17) -0.0009(16) 0.0067(15) 0.0093(19)
C9 0.030(2) 0.027(2) 0.0273(18) -0.0041(14) 0.0023(15) 0.0142(17)
C10 0.0180(17) 0.0181(17) 0.0244(17) -0.0022(14) 0.0005(13) -0.0038(14)
C11 0.0149(17) 0.0194(18) 0.037(2) -0.0031(15) -0.0011(14) -0.0007(14)
C12 0.0197(18) 0.0203(19) 0.0360(19) 0.0007(16) 0.0011(16) 0.0007(14)
C13 0.0204(18) 0.0163(17) 0.0256(17) 0.0000(13) 0.0011(14) -0.0014(14)
C14 0.0204(19) 0.024(2) 0.0295(17) 0.0030(16) -0.0037(15) 0.0029(14)
C15 0.025(2) 0.0216(18) 0.0301(19) 0.0047(14) -0.0052(15) 0.0025(16)
C16 0.0168(16) 0.0177(17) 0.0242(17) 0.0015(13) 0.0006(13) 0.0015(14)
C17 0.0165(17) 0.0196(17) 0.0303(18) 0.0009(14) -0.0015(14) 0.0029(14)
C18 0.0206(16) 0.0159(17) 0.0309(17) 0.0034(14) 0.0016(13) 0.0052(14)
C19 0.0209(17) 0.0221(18) 0.0245(17) -0.0003(14) -0.0006(13) 0.0042(14)
C20 0.0191(18) 0.0257(18) 0.0245(16) 0.0043(13) 0.0007(13) 0.0048(15)
N1 0.0178(14) 0.0114(12) 0.0231(13) -0.0013(10) -0.0002(11) 0.0042(12)
N2 0.0182(14) 0.0123(13) 0.0216(13) -0.0006(10) 0.0014(11) 0.0061(11)
N3 0.0182(15) 0.0132(12) 0.0292(14) 0.0000(10) -0.0017(12) 0.0021(12)
Ni1 0.0148(2) 0.0083(3) 0.0205(2) -0.0004(2) -0.00021(11) 0.00417(13)
C21 0.069(8) 0.064(7) 0.034(4) -0.011(4) -0.027(5) 0.040(7)
Cl1 0.1196(19) 0.0952(16) 0.0704(12) -0.0156(11) -0.0383(12) 0.0662(15)
Cl2 0.0719(13) 0.0719(13) 0.123(3) 0.0198(8) -0.0198(8) 0.0410(14)
C22 0.110(14) 0.136(16) 0.052(8) -0.008(9) 0.012(7) 0.095(13)
Cl3 0.218(5) 0.208(4) 0.202(4) -0.094(4) -0.010(4) 0.162(4)
Cl4 0.173(4) 0.173(4) 0.111(3) -0.0064(17) 0.0064(17) 0.088(4)
C23 0.087(8) 0.200(15) 0.106(8) 0.033(9) 0.018(6) 0.076(9)
C24 0.096(9) 0.166(14) 0.34(2) 0.159(16) 0.069(12) 0.089(10)
O1 0.079(4) 0.151(11) 0.41(3) 0.182(15) 0.091(8) 0.076(6)

loop_
_atom_type_symbol
_atom_type_description
_atom_type_scat_dispersion_real
_atom_type_scat_dispersion_imag
_atom_type_scat_source
C C 0.0033 0.0016 'International Tables Vol C Tables 4.2.6.8 and 6.1.1.4'
H H 0.0000 0.0000 'International Tables Vol C Tables 4.2.6.8 and 6.1.1.4'
N N 0.0061 0.0033 'International Tables Vol C Tables 4.2.6.8 and 6.1.1.4'
Ni Ni 0.3393 1.1124 'International Tables Vol C Tables 4.2.6.8 and 6.1.1.4'
O O 0.0106 0.0060 'International Tables Vol C Tables 4.2.6.8 and 6.1.1.4'
Cl Cl 0.1484 0.1585 'International Tables Vol C Tables 4.2.6.8 and 6.1.1.4'

loop_
_geom_angle_atom_site_label_1
_geom_angle_atom_site_label_2
_geom_angle_atom_site_label_3
_geom_angle
_geom_angle_site_symmetry_1
_geom_angle_site_symmetry_3
N1 C1 C2 112.4(3) . .
N1 C1 H1 123.8 . .
C2 C1 H1 123.8 . .
C3 C2 C1 106.1(4) . .
C3 C2 H2 127.0 . .
C1 C2 H2 127.0 . .
C2 C3 C4 106.4(3) . .
C2 C3 H3 126.8 . .
C4 C3 H3 126.8 . .
N1 C4 C5 124.9(3) . .
N1 C4 C3 109.3(3) . .
C5 C4 C3 125.8(3) . .
C4 C5 C6 127.2(3) . .
C4 C5 C10 118.6(3) . .
C6 C5 C10 114.2(3) . .
N2 C6 C5 123.9(3) . .
N2 C6 C7 109.7(3) . .
C5 C6 C7 126.3(3) . .
C8 C7 C6 106.5(4) . .
C8 C7 H7 126.8 . .
C6 C7 H7 126.8 . .
C7 C8 C9 106.4(4) . .
C7 C8 H8 126.8 . .
C9 C8 H8 126.8 . .
N2 C9 C8 111.2(4) . .
N2 C9 H9 124.4 . .
C8 C9 H9 124.4 . .
C11 C10 C15 118.6(4) . .
C11 C10 C5 121.0(4) . .
C15 C10 C5 120.1(4) . .
C12 C11 C10 120.5(4) . .
C12 C11 H11 119.7 . .
C10 C11 H11 119.7 . .
C11 C12 C13 121.2(4) . .
C11 C12 H12 119.4 . .
C13 C12 H12 119.4 . .
C12 C13 C14 118.3(4) . .
C12 C13 C16 121.7(4) . .
C14 C13 C16 120.0(4) . .
C15 C14 C13 120.5(4) . .
C15 C14 H14 119.7 . .
C13 C14 H14 119.7 . .
C14 C15 C10 120.7(4) . .
C14 C15 H15 119.7 . .
C10 C15 H15 119.7 . .
C20 C16 C17 116.9(3) . .
C20 C16 C13 122.6(4) . .
C17 C16 C13 120.3(4) . .
C18 C17 C16 119.7(4) . .
C18 C17 H17 120.1 . .
C16 C17 H17 120.1 . .
N3 C18 C17 123.2(4) . .
N3 C18 H18 118.4 . .
C17 C18 H18 118.4 . .
N3 C19 C20 123.5(4) . .
N3 C19 H19 118.3 . .
C20 C19 H19 118.3 . .
C16 C20 C19 119.9(4) . .
C16 C20 H20 120.1 . .
C19 C20 H20 120.1 . .
C1 N1 C4 105.7(3) . .
C1 N1 Ni1 128.1(2) . .
C4 N1 Ni1 126.1(2) . .
C9 N2 C6 106.2(3) . .
C9 N2 Ni1 126.0(3) . .
C6 N2 Ni1 127.6(2) . .
C19 N3 C18 116.8(3) . .
C19 N3 Ni1 120.4(3) . 1_445
C18 N3 Ni1 118.4(2) . 1_445
N2 Ni1 N2 89.64(16) . 4_675
N2 Ni1 N1 92.79(12) . 4_675
N2 Ni1 N1 89.46(12) 4_675 4_675
N2 Ni1 N1 89.46(12) . .
N2 Ni1 N1 92.79(12) 4_675 .
N1 Ni1 N1 176.82(19) 4_675 .
N2 Ni1 N3 89.36(11) . 4_665
N2 Ni1 N3 176.07(12) 4_675 4_665
N1 Ni1 N3 94.38(12) 4_675 4_665
N1 Ni1 N3 83.40(12) . 4_665
N2 Ni1 N3 176.07(12) . 1_665
N2 Ni1 N3 89.36(12) 4_675 1_665
N1 Ni1 N3 83.40(12) 4_675 1_665
N1 Ni1 N3 94.38(12) . 1_665
N3 Ni1 N3 91.88(18) 4_665 1_665
Cl1 C21 Cl2 112.8(6) . .
Cl1 C21 Cl1 109.1(8) . 6
Cl2 C21 Cl1 103.4(6) . 6
Cl1 C21 H21 110.5 . .
Cl2 C21 H21 110.5 . .
Cl1 C21 H21 110.5 6 .
C21 Cl1 C21 41.1(8) . 6
C21 Cl2 C21 41.7(9) 6 .
Cl3 C22 Cl3 123.5(13) . 6
Cl3 C22 Cl4 109.5(10) . .
Cl3 C22 Cl4 108.4(9) 6 .
Cl3 C22 H22 104.6 . .
Cl3 C22 H22 104.6 6 .
Cl4 C22 H22 104.6 . .
C22 Cl3 C22 30.1(11) . 6
C22 Cl4 C22 26.9(10) . 6
O1 C23 C24 112.6(11) . .
O1 C23 H23A 109.1 . .
C24 C23 H23A 109.1 . .
O1 C23 H23B 109.1 . .
C24 C23 H23B 109.1 . .
H23A C23 H23B 107.8 . .
C23 C24 H24A 109.5 . .
C23 C24 H24B 109.5 . .
H24A C24 H24B 109.5 . .
C23 C24 H24C 109.5 . .
H24A C24 H24C 109.5 . .
H24B C24 H24C 109.5 . .
C23 O1 C23 116.6(15) . 4

loop_
_geom_bond_atom_site_label_1
_geom_bond_atom_site_label_2
_geom_bond_distance
_geom_bond_site_symmetry_2
C1 N1 1.341(5) .
C1 C2 1.405(6) .
C1 H1 0.9300 .
C2 C3 1.381(6) .
C2 H2 0.9300 .
C3 C4 1.432(5) .
C3 H3 0.9300 .
C4 N1 1.389(4) .
C4 C5 1.399(5) .
C5 C6 1.406(5) .
C5 C10 1.496(5) .
C6 N2 1.386(5) .
C6 C7 1.414(5) .
C7 C8 1.371(6) .
C7 H7 0.9300 .
C8 C9 1.421(6) .
C8 H8 0.9300 .
C9 N2 1.331(5) .
C9 H9 0.9300 .
C10 C11 1.385(6) .
C10 C15 1.393(6) .
C11 C12 1.384(6) .
C11 H11 0.9300 .
C12 C13 1.385(6) .
C12 H12 0.9300 .
C13 C14 1.395(6) .
C13 C16 1.478(5) .
C14 C15 1.384(6) .
C14 H14 0.9300 .
C15 H15 0.9300 .
C16 C20 1.378(5) .
C16 C17 1.394(5) .
C17 C18 1.387(5) .
C17 H17 0.9300 .
C18 N3 1.343(5) .
C18 H18 0.9300 .
C19 N3 1.333(5) .
C19 C20 1.393(5) .
C19 H19 0.9300 .
C20 H20 0.9300 .
N1 Ni1 2.075(3) .
N2 Ni1 2.042(3) .
N3 Ni1 2.206(3) 1_445
Ni1 N2 2.042(3) 4_675
Ni1 N1 2.075(3) 4_675
Ni1 N3 2.206(3) 4_665
Ni1 N3 2.206(3) 1_665
C21 Cl1 1.671(10) .
C21 Cl2 1.775(13) .
C21 Cl1 1.883(13) 6
C21 H21 0.9800 .
Cl1 C21 1.883(13) 6
Cl2 C21 1.775(13) 6
C22 Cl3 1.64(2) .
C22 Cl3 1.659(16) 6
C22 Cl4 1.84(2) .
C22 H22 0.9800 .
Cl3 C22 1.659(16) 6
Cl4 C22 1.84(2) 6
C23 O1 1.332(14) .
C23 C24 1.454(18) .
C23 H23A 0.9700 .
C23 H23B 0.9700 .
C24 H24A 0.9600 .
C24 H24B 0.9600 .
C24 H24C 0.9600 .
O1 C23 1.332(14) 4

loop_
_geom_torsion_atom_site_label_1
_geom_torsion_atom_site_label_2
_geom_torsion_atom_site_label_3
_geom_torsion_atom_site_label_4
_geom_torsion
_geom_torsion_site_symmetry_1
_geom_torsion_site_symmetry_4
N1 C1 C2 C3 0.5(5) . .
C1 C2 C3 C4 -0.5(5) . .
C2 C3 C4 N1 0.4(5) . .
C2 C3 C4 C5 179.3(4) . .
N1 C4 C5 C6 1.7(6) . .
C3 C4 C5 C6 -177.0(4) . .
N1 C4 C5 C10 -177.2(4) . .
C3 C4 C5 C10 4.1(6) . .
C4 C5 C6 N2 0.3(6) . .
C10 C5 C6 N2 179.2(4) . .
C4 C5 C6 C7 177.2(4) . .
C10 C5 C6 C7 -3.9(6) . .
N2 C6 C7 C8 1.1(5) . .
C5 C6 C7 C8 -176.1(4) . .
C6 C7 C8 C9 -0.5(5) . .
C7 C8 C9 N2 -0.3(5) . .
C4 C5 C10 C11 81.6(5) . .
C6 C5 C10 C11 -97.4(5) . .
C4 C5 C10 C15 -104.3(5) . .
C6 C5 C10 C15 76.6(5) . .
C15 C10 C11 C12 -3.1(6) . .
C5 C10 C11 C12 171.1(4) . .
C10 C11 C12 C13 -0.2(6) . .
C11 C12 C13 C14 3.6(6) . .
C11 C12 C13 C16 -174.1(4) . .
C12 C13 C14 C15 -3.7(6) . .
C16 C13 C14 C15 174.1(4) . .
C13 C14 C15 C10 0.4(6) . .
C11 C10 C15 C14 3.0(6) . .
C5 C10 C15 C14 -171.2(4) . .
C12 C13 C16 C20 -151.5(4) . .
C14 C13 C16 C20 30.9(6) . .
C12 C13 C16 C17 33.2(6) . .
C14 C13 C16 C17 -144.5(4) . .
C20 C16 C17 C18 -1.9(6) . .
C13 C16 C17 C18 173.6(4) . .
C16 C17 C18 N3 0.9(6) . .
C17 C16 C20 C19 1.1(6) . .
C13 C16 C20 C19 -174.3(4) . .
N3 C19 C20 C16 0.8(6) . .
C2 C1 N1 C4 -0.3(5) . .
C2 C1 N1 Ni1 176.3(3) . .
C5 C4 N1 C1 -179.0(4) . .
C3 C4 N1 C1 -0.1(5) . .
C5 C4 N1 Ni1 4.4(6) . .
C3 C4 N1 Ni1 -176.7(3) . .
C8 C9 N2 C6 1.0(5) . .
C8 C9 N2 Ni1 -174.7(3) . .
C5 C6 N2 C9 176.0(4) . .
C7 C6 N2 C9 -1.3(4) . .
C5 C6 N2 Ni1 -8.4(5) . .
C7 C6 N2 Ni1 174.3(3) . .
C20 C19 N3 C18 -1.9(6) . .
C20 C19 N3 Ni1 154.1(3) . 1_445
C17 C18 N3 C19 1.0(6) . .
C17 C18 N3 Ni1 -155.5(3) . 1_445
C9 N2 Ni1 N2 -82.1(3) . 4_675
C6 N2 Ni1 N2 103.2(3) . 4_675
C9 N2 Ni1 N1 7.4(3) . 4_675
C6 N2 Ni1 N1 -167.4(3) . 4_675
C9 N2 Ni1 N1 -174.9(3) . .
C6 N2 Ni1 N1 10.4(3) . .
C9 N2 Ni1 N3 101.7(3) . 4_665
C6 N2 Ni1 N3 -73.0(3) . 4_665
C9 N2 Ni1 N3 -7(2) . 1_665
C6 N2 Ni1 N3 178(64) . 1_665
C1 N1 Ni1 N2 175.8(3) . .
C4 N1 Ni1 N2 -8.4(3) . .
C1 N1 Ni1 N2 86.2(3) . 4_675
C4 N1 Ni1 N2 -98.0(3) . 4_675
C1 N1 Ni1 N1 -49.0(3) . 4_675
C4 N1 Ni1 N1 126.9(3) . 4_675
C1 N1 Ni1 N3 -94.8(3) . 4_665
C4 N1 Ni1 N3 81.1(3) . 4_665
C1 N1 Ni1 N3 -3.4(4) . 1_665
C4 N1 Ni1 N3 172.5(3) . 1_665
Cl2 C21 Cl1 C21 61.4(7) . 6
Cl1 C21 Cl1 C21 -52.9(7) 6 6
Cl1 C21 Cl2 C21 -67.0(8) . 6
Cl1 C21 Cl2 C21 50.7(8) 6 6
Cl3 C22 Cl3 C22 59.3(14) 6 6
Cl4 C22 Cl3 C22 -70.2(11) . 6
Cl3 C22 Cl4 C22 70(2) . 6
Cl3 C22 Cl4 C22 -67.1(18) 6 6
C24 C23 O1 C23 176.9(14) . 4
